data_1551990
loop_
_publ_author_name
'Awal Noor'
'Germund Glatz'
'Robert Muller'
'Martin Kaupp'
'Serhiy Demeshko'
'Rhett Kempe'

_publ_section_title
;
 Carboalumination of a chromium-chromium quintuple bond
;
_journal_name_full 'Nature Chemistry'
_journal_page_first 322
_journal_page_last 325
_journal_paper_doi 10.1038/nchem.255
_journal_volume 1
_journal_year 2009
_chemical_formula_sum 'C50 H58 Cr2 N4 O4'
_chemical_formula_weight 883.02
_space_group_IT_number 14
_space_group_name_Hall '-P 2ybc'
_space_group_name_H-M_alt 'P 1 21/c 1'
_symmetry_cell_setting monoclinic
_symmetry_space_group_name_H-M 'P 1 21/c 1'
_atom_sites_solution_hydrogens geom
_atom_sites_solution_primary direct
_atom_sites_solution_secondary difmap
_cell_angle_alpha 90.00
_cell_angle_beta 116.302(6)
_cell_angle_gamma 90.00
_cell_formula_units_Z 2
_cell_length_a 12.6130(10)
_cell_length_b 14.6670(12)
_cell_length_c 13.6720(12)
_cell_measurement_reflns_used all
_cell_measurement_temperature 133(2)
_cell_volume 2267.4(3)
_computing_cell_refinement X-AREA-STOE
_computing_data_collection X-AREA-STOE
_computing_data_reduction X-AREA-STOE
_computing_structure_refinement 'SHELXL-97 (Sheldrick, 1997)'
_computing_structure_solution SIR-97
_diffrn_ambient_temperature 133(2)
_diffrn_measured_fraction_theta_full 0.985
_diffrn_measured_fraction_theta_max 0.985
_diffrn_measurement_device_type STOE-IPDSII
_diffrn_measurement_method Omega-Scan
_diffrn_radiation_monochromator graphite
_diffrn_radiation_source 'fine-focus sealed tube'
_diffrn_radiation_type MoK\a
_diffrn_radiation_wavelength 0.71069
_diffrn_reflns_av_R_equivalents 0.0807
_diffrn_reflns_av_sigmaI/netI 0.0502
_diffrn_reflns_limit_h_max 15
_diffrn_reflns_limit_h_min -15
_diffrn_reflns_limit_k_max 17
_diffrn_reflns_limit_k_min -17
_diffrn_reflns_limit_l_max 16
_diffrn_reflns_limit_l_min -16
_diffrn_reflns_number 28836
_diffrn_reflns_theta_full 25.79
_diffrn_reflns_theta_max 25.79
_diffrn_reflns_theta_min 1.80
_exptl_absorpt_coefficient_mu 0.527
_exptl_absorpt_correction_type none
_exptl_crystal_colour green
_exptl_crystal_density_diffrn 1.293
_exptl_crystal_density_method 'not measured'
_exptl_crystal_description prism
_exptl_crystal_F_000 932
_exptl_crystal_size_max 0.37
_exptl_crystal_size_mid 0.32
_exptl_crystal_size_min 0.23
_refine_diff_density_max 0.787
_refine_diff_density_min -0.329
_refine_diff_density_rms 0.071
_refine_ls_extinction_method none
_refine_ls_goodness_of_fit_ref 1.030
_refine_ls_hydrogen_treatment riding
_refine_ls_matrix_type full
_refine_ls_number_parameters 273
_refine_ls_number_reflns 4289
_refine_ls_number_restraints 0
_refine_ls_restrained_S_all 1.030
_refine_ls_R_factor_all 0.0797
_refine_ls_R_factor_gt 0.0528
_refine_ls_shift/su_max 0.000
_refine_ls_shift/su_mean 0.000
_refine_ls_structure_factor_coef Fsqd
_refine_ls_weighting_details 'calc w=1/[\s^2^(Fo^2^)+(0.0786P)^2^+0.1133P] where P=(Fo^2^+2Fc^2^)/3'
_refine_ls_weighting_scheme calc
_refine_ls_wR_factor_gt 0.1230
_refine_ls_wR_factor_ref 0.1333
_reflns_number_gt 3181
_reflns_number_total 4289
_reflns_threshold_expression >2sigma(I)
_cod_data_source_file nchem.255-s4.cif
_cod_data_source_block k708m
_cod_original_sg_symbol_H-M P2(1)/c
_cod_database_code 1551990
_cell_measurement_2theta_min 2.78
_cell_measurement_2theta_max 51.91

loop_
_symmetry_equiv_pos_as_xyz
'x, y, z'
'-x, y+1/2, -z+1/2'
'-x, -y, -z'
'x, -y-1/2, z-1/2'

loop_
_atom_site_label
_atom_site_type_symbol
_atom_site_fract_x
_atom_site_fract_y
_atom_site_fract_z
_atom_site_U_iso_or_equiv
_atom_site_adp_type
_atom_site_occupancy
_atom_site_symmetry_multiplicity
_atom_site_calc_flag
_atom_site_refinement_flags
_atom_site_disorder_assembly
_atom_site_disorder_group
C1 C 0.0621(2) 0.3817(2) 0.3172(2) 0.0317(7) Uani 1 1 d . . .
C2 C 0.0884(3) 0.3647(2) 0.2304(2) 0.0391(8) Uani 1 1 d . . .
H2 H 0.0285 0.3497 0.1600 0.047 Uiso 1 1 calc R . .
C3 C 0.2049(3) 0.3705(3) 0.2511(3) 0.0515(9) Uani 1 1 d . . .
H3 H 0.2259 0.3613 0.1932 0.062 Uiso 1 1 calc R . .
C4 C 0.2936(3) 0.3896(3) 0.3557(3) 0.0462(9) Uani 1 1 d . . .
H4 H 0.3739 0.3933 0.3684 0.055 Uiso 1 1 calc R . .
C5 C 0.2639(2) 0.4031(2) 0.4395(2) 0.0313(7) Uani 1 1 d . . .
C6 C 0.3501(2) 0.4187(2) 0.5554(2) 0.0345(7) Uani 1 1 d . . .
C7 C 0.3926(3) 0.5055(3) 0.5925(3) 0.0408(8) Uani 1 1 d . . .
C8 C 0.4697(3) 0.5155(4) 0.7038(3) 0.0616(12) Uani 1 1 d . . .
H8 H 0.4989 0.5742 0.7322 0.074 Uiso 1 1 calc R . .
C9 C 0.5034(3) 0.4409(4) 0.7720(3) 0.0718(15) Uani 1 1 d . . .
H9 H 0.5563 0.4487 0.8469 0.086 Uiso 1 1 calc R . .
C10 C 0.4620(3) 0.3566(4) 0.7337(3) 0.0636(12) Uani 1 1 d . . .
H10 H 0.4871 0.3060 0.7821 0.076 Uiso 1 1 calc R . .
C11 C 0.3840(3) 0.3429(3) 0.6255(3) 0.0450(9) Uani 1 1 d . . .
C12 C 0.3349(3) 0.2503(3) 0.5840(3) 0.0593(11) Uani 1 1 d . . .
H12A H 0.3818 0.2041 0.6375 0.089 Uiso 1 1 calc R . .
H12B H 0.3382 0.2390 0.5147 0.089 Uiso 1 1 calc R . .
H12C H 0.2526 0.2472 0.5725 0.089 Uiso 1 1 calc R . .
C13 C 0.3576(3) 0.5852(3) 0.5171(3) 0.0583(10) Uani 1 1 d . . .
H13A H 0.3893 0.5778 0.4638 0.087 Uiso 1 1 calc R . .
H13B H 0.3892 0.6412 0.5591 0.087 Uiso 1 1 calc R . .
H13C H 0.2711 0.5890 0.4788 0.087 Uiso 1 1 calc R . .
C14 C -0.1556(2) 0.3710(2) 0.2418(2) 0.0348(7) Uani 1 1 d . . .
C15 C -0.2122(3) 0.4403(2) 0.1656(2) 0.0381(8) Uani 1 1 d . . .
C16 C -0.3276(3) 0.4241(3) 0.0871(3) 0.0441(8) Uani 1 1 d . . .
H16 H -0.3678 0.4698 0.0344 0.053 Uiso 1 1 calc R . .
C17 C -0.3844(3) 0.3436(3) 0.0843(3) 0.0478(9) Uani 1 1 d . . .
H17 H -0.4628 0.3341 0.0295 0.057 Uiso 1 1 calc R . .
C18 C -0.3282(3) 0.2766(3) 0.1605(3) 0.0481(9) Uani 1 1 d . . .
H18 H -0.3691 0.2215 0.1580 0.058 Uiso 1 1 calc R . .
C19 C -0.2125(3) 0.2880(2) 0.2413(3) 0.0419(8) Uani 1 1 d . . .
C20 C -0.1547(3) 0.2156(3) 0.3285(3) 0.0534(10) Uani 1 1 d . . .
H20 H -0.0678 0.2283 0.3648 0.064 Uiso 1 1 calc R . .
C21 C -0.1986(4) 0.2219(3) 0.4157(3) 0.0627(11) Uani 1 1 d . . .
H21A H -0.1596 0.1751 0.4714 0.094 Uiso 1 1 calc R . .
H21B H -0.2844 0.2123 0.3821 0.094 Uiso 1 1 calc R . .
H21C H -0.1801 0.2824 0.4497 0.094 Uiso 1 1 calc R . .
C22 C -0.1714(4) 0.1194(3) 0.2821(4) 0.0753(14) Uani 1 1 d . . .
H22A H -0.1323 0.0758 0.3416 0.113 Uiso 1 1 calc R . .
H22B H -0.1366 0.1152 0.2308 0.113 Uiso 1 1 calc R . .
H22C H -0.2560 0.1054 0.2439 0.113 Uiso 1 1 calc R . .
C23 C -0.1546(3) 0.5308(3) 0.1671(3) 0.0451(8) Uani 1 1 d . . .
H23 H -0.0729 0.5294 0.2285 0.054 Uiso 1 1 calc R . .
C24 C -0.2210(4) 0.6078(3) 0.1889(3) 0.0571(10) Uani 1 1 d . . .
H24A H -0.1821 0.6658 0.1898 0.086 Uiso 1 1 calc R . .
H24B H -0.2213 0.5982 0.2597 0.086 Uiso 1 1 calc R . .
H24C H -0.3025 0.6092 0.1314 0.086 Uiso 1 1 calc R . .
C25 C -0.1435(4) 0.5478(3) 0.0610(3) 0.0568(10) Uani 1 1 d . . .
H25A H -0.1057 0.6070 0.0652 0.085 Uiso 1 1 calc R . .
H25B H -0.2224 0.5477 -0.0010 0.085 Uiso 1 1 calc R . .
H25C H -0.0954 0.4995 0.0511 0.085 Uiso 1 1 calc R . .
N1 N 0.1494(2) 0.39969(17) 0.41813(19) 0.0289(6) Uani 1 1 d . . .
N2 N -0.0396(2) 0.38447(19) 0.32706(19) 0.0345(6) Uani 1 1 d . . .
O1 O 0.05172(18) 0.33959(16) 0.55753(17) 0.0394(5) Uani 1 1 d . . .
O2 O 0.10963(16) 0.52265(15) 0.54711(16) 0.0328(5) Uani 1 1 d . . .
Cr1 Cr 0.02944(4) 0.42261(3) 0.47912(4) 0.02986(16) Uani 1 1 d . . .

loop_
_atom_site_aniso_label
_atom_site_aniso_U_11
_atom_site_aniso_U_22
_atom_site_aniso_U_33
_atom_site_aniso_U_23
_atom_site_aniso_U_13
_atom_site_aniso_U_12
C1 0.0273(15) 0.0318(16) 0.0299(15) -0.0027(13) 0.0072(12) 0.0029(13)
C2 0.0343(16) 0.050(2) 0.0293(16) -0.0061(14) 0.0104(13) 0.0011(15)
C3 0.0414(19) 0.080(3) 0.0346(18) -0.0049(18) 0.0185(15) 0.0046(19)
C4 0.0289(16) 0.073(3) 0.0381(18) -0.0033(17) 0.0166(14) 0.0015(16)
C5 0.0268(14) 0.0346(18) 0.0308(15) 0.0004(12) 0.0112(12) 0.0001(12)
C6 0.0192(13) 0.055(2) 0.0289(14) -0.0017(15) 0.0099(11) 0.0013(14)
C7 0.0253(15) 0.057(2) 0.0389(17) -0.0074(16) 0.0137(13) -0.0045(15)
C8 0.0364(19) 0.100(4) 0.049(2) -0.029(2) 0.0200(17) -0.026(2)
C9 0.037(2) 0.142(5) 0.0282(19) -0.005(3) 0.0078(16) -0.013(3)
C10 0.0345(19) 0.109(4) 0.039(2) 0.019(2) 0.0091(17) 0.002(2)
C11 0.0241(15) 0.071(3) 0.0386(18) 0.0147(17) 0.0129(14) 0.0091(16)
C12 0.047(2) 0.059(3) 0.066(3) 0.027(2) 0.0198(19) 0.0139(19)
C13 0.048(2) 0.051(2) 0.071(3) -0.013(2) 0.0213(19) -0.0123(18)
C14 0.0244(14) 0.047(2) 0.0270(15) -0.0107(14) 0.0061(12) 0.0018(14)
C15 0.0330(16) 0.048(2) 0.0294(15) -0.0078(14) 0.0105(13) -0.0009(14)
C16 0.0337(16) 0.057(2) 0.0312(16) -0.0013(16) 0.0052(13) 0.0049(17)
C17 0.0260(16) 0.067(3) 0.0370(18) -0.0131(17) 0.0018(14) -0.0019(16)
C18 0.0298(17) 0.053(2) 0.050(2) -0.0118(17) 0.0082(15) -0.0055(16)
C19 0.0289(16) 0.049(2) 0.0399(18) -0.0121(16) 0.0079(14) -0.0010(15)
C20 0.0379(19) 0.047(2) 0.055(2) -0.0049(17) 0.0020(17) -0.0025(16)
C21 0.051(2) 0.073(3) 0.049(2) 0.006(2) 0.0086(18) -0.010(2)
C22 0.066(3) 0.050(3) 0.076(3) -0.003(2) 0.001(2) 0.003(2)
C23 0.0361(17) 0.052(2) 0.0370(17) 0.0004(16) 0.0069(14) 0.0006(16)
C24 0.059(2) 0.053(2) 0.046(2) -0.0043(18) 0.0121(18) 0.0050(19)
C25 0.053(2) 0.062(3) 0.052(2) 0.0039(19) 0.0207(19) -0.0020(19)
N1 0.0227(12) 0.0325(15) 0.0266(12) -0.0048(10) 0.0066(10) 0.0015(10)
N2 0.0234(12) 0.0480(16) 0.0268(12) -0.0116(11) 0.0064(10) -0.0018(11)
O1 0.0358(12) 0.0442(14) 0.0339(11) -0.0011(10) 0.0116(10) -0.0006(10)
O2 0.0207(9) 0.0433(13) 0.0308(10) -0.0089(9) 0.0082(8) -0.0022(9)
Cr1 0.0224(2) 0.0379(3) 0.0258(2) -0.0049(2) 0.00746(18) -0.0012(2)

loop_
_atom_type_symbol
_atom_type_description
_atom_type_scat_dispersion_real
_atom_type_scat_dispersion_imag
_atom_type_scat_source
C C 0.0033 0.0016 'International Tables Vol C Tables 4.2.6.8 and 6.1.1.4'
H H 0.0000 0.0000 'International Tables Vol C Tables 4.2.6.8 and 6.1.1.4'
N N 0.0061 0.0033 'International Tables Vol C Tables 4.2.6.8 and 6.1.1.4'
O O 0.0106 0.0060 'International Tables Vol C Tables 4.2.6.8 and 6.1.1.4'
Cr Cr 0.3209 0.6236 'International Tables Vol C Tables 4.2.6.8 and 6.1.1.4'

loop_
_geom_angle_atom_site_label_1
_geom_angle_atom_site_label_2
_geom_angle_atom_site_label_3
_geom_angle
_geom_angle_site_symmetry_1
_geom_angle_site_symmetry_3
N2 C1 N1 105.8(2) . .
N2 C1 C2 133.5(3) . .
N1 C1 C2 120.7(3) . .
N2 C1 Cr1 50.67(14) . .
N1 C1 Cr1 55.24(14) . .
C2 C1 Cr1 174.9(2) . .
C3 C2 C1 116.9(3) . .
C2 C3 C4 121.5(3) . .
C5 C4 C3 119.6(3) . .
N1 C5 C4 118.7(3) . .
N1 C5 C6 116.4(2) . .
C4 C5 C6 124.8(3) . .
C7 C6 C11 121.7(3) . .
C7 C6 C5 120.7(3) . .
C11 C6 C5 117.6(3) . .
C6 C7 C8 117.5(4) . .
C6 C7 C13 121.3(3) . .
C8 C7 C13 121.2(4) . .
C9 C8 C7 120.6(4) . .
C10 C9 C8 120.9(4) . .
C9 C10 C11 121.1(4) . .
C10 C11 C6 118.2(4) . .
C10 C11 C12 121.1(4) . .
C6 C11 C12 120.6(3) . .
C15 C14 C19 122.1(3) . .
C15 C14 N2 120.5(3) . .
C19 C14 N2 117.3(3) . .
C16 C15 C14 117.5(3) . .
C16 C15 C23 119.6(3) . .
C14 C15 C23 122.9(3) . .
C17 C16 C15 121.5(3) . .
C16 C17 C18 120.3(3) . .
C17 C18 C19 121.3(3) . .
C18 C19 C14 117.3(3) . .
C18 C19 C20 120.5(3) . .
C14 C19 C20 122.2(3) . .
C19 C20 C22 113.0(3) . .
C19 C20 C21 110.8(3) . .
C22 C20 C21 110.6(4) . .
C15 C23 C24 110.8(3) . .
C15 C23 C25 111.9(3) . .
C24 C23 C25 110.8(3) . .
C5 N1 C1 122.6(2) . .
C5 N1 Cr1 145.2(2) . .
C1 N1 Cr1 91.89(17) . .
C1 N2 C14 126.3(2) . .
C1 N2 Cr1 96.92(18) . .
C14 N2 Cr1 136.5(2) . .
Cr1 O2 Cr1 89.19(8) . 3_566
O1 Cr1 O2 113.18(10) . .
O1 Cr1 O2 110.14(11) . 3_566
O2 Cr1 O2 90.81(8) . 3_566
O1 Cr1 N2 111.60(12) . .
O2 Cr1 N2 132.24(11) . .
O2 Cr1 N2 88.88(10) 3_566 .
O1 Cr1 N1 102.13(11) . .
O2 Cr1 N1 89.80(9) . .
O2 Cr1 N1 144.49(10) 3_566 .
N2 Cr1 N1 65.20(10) . .
O1 Cr1 C1 111.77(11) . .
O2 Cr1 C1 112.31(10) . .
O2 Cr1 C1 117.11(9) 3_566 .
N2 Cr1 C1 32.40(10) . .
N1 Cr1 C1 32.87(9) . .
O1 Cr1 Cr1 121.69(9) . 3_566
O2 Cr1 Cr1 45.79(6) . 3_566
O2 Cr1 Cr1 45.02(7) 3_566 3_566
N2 Cr1 Cr1 117.49(9) . 3_566
N1 Cr1 Cr1 125.53(7) . 3_566
C1 Cr1 Cr1 126.54(8) . 3_566

loop_
_geom_bond_atom_site_label_1
_geom_bond_atom_site_label_2
_geom_bond_distance
_geom_bond_site_symmetry_2
C1 N2 1.348(4) .
C1 N1 1.357(4) .
C1 C2 1.389(4) .
C1 Cr1 2.498(3) .
C2 C3 1.370(5) .
C3 C4 1.398(5) .
C4 C5 1.368(4) .
C5 N1 1.341(4) .
C5 C6 1.489(4) .
C6 C7 1.388(5) .
C6 C11 1.405(5) .
C7 C8 1.404(5) .
C7 C13 1.490(6) .
C8 C9 1.377(7) .
C9 C10 1.355(7) .
C10 C11 1.381(5) .
C11 C12 1.496(6) .
C14 C15 1.403(5) .
C14 C19 1.412(5) .
C14 N2 1.424(4) .
C15 C16 1.393(4) .
C15 C23 1.509(5) .
C16 C17 1.372(5) .
C17 C18 1.378(5) .
C18 C19 1.396(4) .
C19 C20 1.521(5) .
C20 C22 1.522(6) .
C20 C21 1.524(6) .
C23 C24 1.512(5) .
C23 C25 1.538(5) .
N1 Cr1 2.053(2) .
N2 Cr1 1.946(2) .
O1 Cr1 1.563(2) .
O2 Cr1 1.791(2) .
O2 Cr1 1.815(2) 3_566
Cr1 O2 1.815(2) 3_566
Cr1 Cr1 2.5314(10) 3_566
